data_7236734
loop_
_publ_author_name
'Yang, Yan'
'Chen, Lian'
'Jiang, Feilong'
'Wan, Xiuyan'
'Yu, Muxin'
'Cao, Zhen'
'Jing, Tan'
'Hong, Maochun'

_publ_section_title
;
 Fabricating a super stable luminescent chemosensor with
 multi-stimuli-response to metal ions and small organic molecules through
 turn-on and turn-off effects
;
_journal_issue 18
_journal_name_full 'Journal of Materials Chemistry C'
_journal_page_first 4511
_journal_paper_doi 10.1039/C7TC00508C
_journal_volume 5
_journal_year 2017
_chemical_formula_sum 'C21 H9 Eu N O9'
_chemical_formula_weight 571.25
_space_group_IT_number 15
_space_group_name_Hall '-C 2yc'
_space_group_name_H-M_alt 'C 1 2/c 1'
_symmetry_cell_setting monoclinic
_symmetry_space_group_name_H-M 'C 1 2/c 1'
_atom_sites_solution_hydrogens geom
_atom_sites_solution_primary direct
_atom_sites_solution_secondary difmap
_audit_creation_method SHELXL-97
_audit_update_record
;
2016-05-23 deposited with the CCDC.
2017-04-10 downloaded from the CCDC.
;
_cell_angle_alpha 90.00
_cell_angle_beta 97.166(2)
_cell_angle_gamma 90.00
_cell_formula_units_Z 8
_cell_length_a 19.6675(3)
_cell_length_b 11.9457(2)
_cell_length_c 21.9773(4)
_cell_measurement_reflns_used 5488
_cell_measurement_temperature 100
_cell_measurement_theta_max 73.2110
_cell_measurement_theta_min 4.0210
_cell_volume 5123.06(15)
_computing_structure_refinement 'SHELXL-97 (Sheldrick, 1997)'
_computing_structure_solution 'SHELXS-97 (Sheldrick, 1990)'
_diffrn_ambient_temperature 100
_diffrn_detector_area_resol_mean 10.5594
_diffrn_measured_fraction_theta_full 0.972
_diffrn_measured_fraction_theta_max 0.972
_diffrn_measurement_device_type 'SuperNova, Dual, Cu at zero, Atlas'
_diffrn_measurement_method '\w scans'
_diffrn_radiation_monochromator graphite
_diffrn_radiation_source 'sealed X-ray tube'
_diffrn_radiation_type CuK\a
_diffrn_radiation_wavelength 1.54184
_diffrn_reflns_av_R_equivalents 0.0000
_diffrn_reflns_av_sigmaI/netI 0.0396
_diffrn_reflns_limit_h_max 24
_diffrn_reflns_limit_h_min -24
_diffrn_reflns_limit_k_max 14
_diffrn_reflns_limit_k_min 0
_diffrn_reflns_limit_l_max 26
_diffrn_reflns_limit_l_min 0
_diffrn_reflns_number 5022
_diffrn_reflns_theta_full 73.40
_diffrn_reflns_theta_max 73.40
_diffrn_reflns_theta_min 4.05
_exptl_absorpt_coefficient_mu 17.927
_exptl_absorpt_correction_T_max 1.00000
_exptl_absorpt_correction_T_min 0.53368
_exptl_absorpt_correction_type multi-scan
_exptl_crystal_colour colourless
_exptl_crystal_density_diffrn 1.481
_exptl_crystal_density_method 'not measured'
_exptl_crystal_description block
_exptl_crystal_F_000 2216
_exptl_crystal_size_max 0.2
_exptl_crystal_size_mid 0.15
_exptl_crystal_size_min 0.15
_platon_squeeze_details
;
;
_refine_diff_density_max 0.846
_refine_diff_density_min -0.856
_refine_diff_density_rms 0.127
_refine_ls_extinction_method none
_refine_ls_goodness_of_fit_ref 1.119
_refine_ls_hydrogen_treatment mixed
_refine_ls_matrix_type full
_refine_ls_number_parameters 289
_refine_ls_number_reflns 5022
_refine_ls_number_restraints 0
_refine_ls_restrained_S_all 1.119
_refine_ls_R_factor_all 0.0345
_refine_ls_R_factor_gt 0.0316
_refine_ls_shift/su_max 0.036
_refine_ls_shift/su_mean 0.002
_refine_ls_structure_factor_coef Fsqd
_refine_ls_weighting_details 'calc w=1/[\s^2^(Fo^2^)+(0.0410P)^2^+42.6834P] where P=(Fo^2^+2Fc^2^)/3'
_refine_ls_weighting_scheme calc
_refine_ls_wR_factor_gt 0.1011
_refine_ls_wR_factor_ref 0.1023
_reflns_number_gt 4500
_reflns_number_total 5022
_reflns_threshold_expression >2sigma(I)
_cod_data_source_file c7tc00508c2.cif
_cod_data_source_block 2
_cod_database_code 7236734

loop_
_symmetry_equiv_pos_as_xyz
'x, y, z'
'-x, y, -z+1/2'
'x+1/2, y+1/2, z'
'-x+1/2, y+1/2, -z+1/2'
'-x, -y, -z'
'x, -y, z-1/2'
'-x+1/2, -y+1/2, -z'
'x+1/2, -y+1/2, z-1/2'

loop_
_atom_site_label
_atom_site_type_symbol
_atom_site_fract_x
_atom_site_fract_y
_atom_site_fract_z
_atom_site_U_iso_or_equiv
_atom_site_adp_type
_atom_site_occupancy
_atom_site_symmetry_multiplicity
_atom_site_calc_flag
_atom_site_refinement_flags
Eu1 Eu 0.331553(12) 0.32989(2) -0.025682(11) 0.00724(9) Uani 1 1 d .
O8 O 0.30013(17) 0.1561(3) 0.01561(14) 0.0125(6) Uani 1 1 d .
O2 O 0.17794(16) 0.1358(3) -0.08155(14) 0.0119(6) Uani 1 1 d .
O7 O 0.24169(17) 0.0007(3) 0.02346(16) 0.0178(7) Uani 1 1 d .
O1 O 0.26671(16) 0.2331(3) -0.10824(14) 0.0136(7) Uani 1 1 d .
O5 O 0.55136(17) -0.2787(3) -0.02269(16) 0.0175(7) Uani 1 1 d .
O9 O 0.39671(19) 0.5087(3) 0.01344(16) 0.0211(7) Uani 1 1 d .
C4 C 0.1643(3) 0.1732(4) -0.2889(2) 0.0156(9) Uani 1 1 d .
H4 H 0.1514 0.2286 -0.3192 0.019 Uiso 1 1 calc R
O4 O 0.1515(2) -0.0712(3) -0.38567(15) 0.0211(8) Uani 1 1 d .
O6 O 0.58393(19) -0.2151(4) 0.06972(16) 0.0243(8) Uani 1 1 d .
C10 C 0.1883(3) -0.1816(4) -0.1545(2) 0.0197(10) Uani 1 1 d .
H10 H 0.1491 -0.1944 -0.1835 0.024 Uiso 1 1 calc R
O3 O 0.09562(19) 0.0907(3) -0.40171(15) 0.0179(7) Uani 1 1 d .
C1 C 0.2184(2) 0.1665(4) -0.1186(2) 0.0111(9) Uani 1 1 d .
C16 C 0.4761(2) -0.1527(4) 0.0210(2) 0.0133(9) Uani 1 1 d .
C15 C 0.4201(3) -0.1750(4) -0.0230(2) 0.0143(9) Uani 1 1 d .
H15 H 0.4223 -0.2349 -0.0511 0.017 Uiso 1 1 calc R
N1 N 0.2768(2) -0.0549(3) -0.11077(18) 0.0128(8) Uani 1 1 d .
C13 C 0.2998(2) -0.1363(4) -0.0716(2) 0.0130(9) Uani 1 1 d .
C6 C 0.1344(2) 0.0244(4) -0.3692(2) 0.0131(9) Uani 1 1 d .
C20 C 0.3591(2) -0.0186(4) 0.0139(2) 0.0128(9) Uani 1 1 d .
C2 C 0.2035(2) 0.1239(4) -0.1837(2) 0.0127(9) Uani 1 1 d .
C19 C 0.4163(3) 0.0044(4) 0.0570(2) 0.0161(9) Uani 1 1 d .
H19 H 0.4158 0.0675 0.0833 0.019 Uiso 1 1 calc R
C17 C 0.5403(3) -0.2204(4) 0.0227(2) 0.0151(9) Uani 1 1 d .
C8 C 0.2011(2) 0.0105(4) -0.1988(2) 0.0121(9) Uani 1 1 d .
C9 C 0.2225(3) -0.0786(4) -0.1526(2) 0.0150(9) Uani 1 1 d .
C7 C 0.1801(2) -0.0203(4) -0.2598(2) 0.0140(9) Uani 1 1 d .
H7 H 0.1794 -0.0972 -0.2709 0.017 Uiso 1 1 calc R
C18 C 0.4736(3) -0.0646(4) 0.0616(2) 0.0163(10) Uani 1 1 d .
H18 H 0.5111 -0.0512 0.0924 0.020 Uiso 1 1 calc R
C3 C 0.1872(3) 0.2049(4) -0.2293(2) 0.0144(9) Uani 1 1 d .
H3 H 0.1920 0.2821 -0.2193 0.017 Uiso 1 1 calc R
C21 C 0.2967(2) 0.0495(4) 0.0170(2) 0.0121(9) Uani 1 1 d .
C14 C 0.3605(2) -0.1091(4) -0.0258(2) 0.0132(9) Uani 1 1 d .
C11 C 0.2128(2) -0.2644(4) -0.1135(2) 0.0172(10) Uani 1 1 d .
H11 H 0.1907 -0.3351 -0.1138 0.021 Uiso 1 1 calc R
C5 C 0.1602(2) 0.0603(4) -0.3045(2) 0.0137(9) Uani 1 1 d .
C12 C 0.2700(3) -0.2424(4) -0.0719(2) 0.0171(10) Uani 1 1 d .
H12 H 0.2888 -0.2986 -0.0441 0.021 Uiso 1 1 calc R

loop_
_atom_site_aniso_label
_atom_site_aniso_U_11
_atom_site_aniso_U_22
_atom_site_aniso_U_33
_atom_site_aniso_U_23
_atom_site_aniso_U_13
_atom_site_aniso_U_12
Eu1 0.00736(14) 0.00725(14) 0.00716(13) 0.00029(9) 0.00108(8) 0.00176(10)
O8 0.0173(17) 0.0072(14) 0.0138(15) 0.0008(12) 0.0043(12) 0.0034(13)
O2 0.0092(15) 0.0144(15) 0.0133(15) -0.0010(12) 0.0064(12) 0.0003(13)
O7 0.0138(17) 0.0134(16) 0.0266(18) 0.0025(14) 0.0044(13) 0.0034(14)
O1 0.0078(15) 0.0188(17) 0.0136(15) -0.0023(13) -0.0006(12) -0.0058(13)
O5 0.0085(16) 0.0228(18) 0.0207(17) -0.0070(14) -0.0001(13) 0.0066(14)
O9 0.0266(19) 0.0181(17) 0.0186(17) 0.0016(14) 0.0028(14) -0.0052(15)
C4 0.022(3) 0.011(2) 0.015(2) 0.0027(18) 0.0031(18) -0.0014(19)
O4 0.031(2) 0.0201(18) 0.0117(16) -0.0005(14) 0.0019(14) 0.0108(16)
O6 0.0196(19) 0.039(2) 0.0142(16) -0.0068(15) -0.0005(14) 0.0120(17)
C10 0.022(3) 0.019(2) 0.017(2) 0.0016(19) -0.0007(19) -0.003(2)
O3 0.0246(19) 0.0162(17) 0.0127(15) 0.0007(13) 0.0011(13) 0.0046(14)
C1 0.0029(19) 0.011(2) 0.019(2) 0.0006(17) -0.0006(16) 0.0017(16)
C16 0.007(2) 0.015(2) 0.018(2) 0.0037(18) 0.0044(17) 0.0013(18)
C15 0.017(2) 0.013(2) 0.012(2) 0.0014(17) 0.0030(18) 0.0052(18)
N1 0.0095(18) 0.0137(19) 0.0153(18) -0.0008(15) 0.0020(14) 0.0035(15)
C13 0.013(2) 0.011(2) 0.016(2) -0.0002(18) 0.0055(17) 0.0041(18)
C6 0.011(2) 0.015(2) 0.014(2) 0.0015(18) 0.0052(17) -0.0027(18)
C20 0.011(2) 0.013(2) 0.016(2) 0.0030(17) 0.0066(17) 0.0017(18)
C2 0.012(2) 0.017(2) 0.009(2) 0.0004(18) 0.0028(16) -0.0036(18)
C19 0.018(2) 0.013(2) 0.018(2) -0.0019(18) 0.0035(18) 0.0034(19)
C17 0.018(2) 0.011(2) 0.017(2) 0.0043(18) 0.0038(18) 0.0022(19)
C8 0.0033(19) 0.018(2) 0.015(2) 0.0011(18) 0.0003(16) -0.0008(17)
C9 0.020(2) 0.014(2) 0.012(2) -0.0020(18) 0.0042(17) 0.0018(19)
C7 0.013(2) 0.014(2) 0.015(2) 0.0008(18) 0.0034(17) 0.0014(18)
C18 0.013(2) 0.017(2) 0.017(2) -0.0004(19) -0.0024(17) 0.0015(19)
C3 0.020(2) 0.012(2) 0.012(2) -0.0007(17) 0.0050(17) -0.0015(18)
C21 0.010(2) 0.015(2) 0.012(2) 0.0010(17) 0.0004(16) 0.0038(18)
C14 0.013(2) 0.012(2) 0.015(2) 0.0017(17) 0.0031(17) 0.0015(18)
C11 0.007(2) 0.018(2) 0.026(2) 0.001(2) -0.0015(18) -0.0043(18)
C5 0.014(2) 0.016(2) 0.012(2) -0.0004(17) 0.0018(17) 0.0006(18)
C12 0.023(3) 0.013(2) 0.016(2) 0.0028(18) 0.0042(19) 0.003(2)

loop_
_atom_type_symbol
_atom_type_description
_atom_type_scat_dispersion_real
_atom_type_scat_dispersion_imag
_atom_type_scat_source
C C 0.0181 0.0091 'International Tables Vol C Tables 4.2.6.8 and 6.1.1.4'
H H 0.0000 0.0000 'International Tables Vol C Tables 4.2.6.8 and 6.1.1.4'
N N 0.0311 0.0180 'International Tables Vol C Tables 4.2.6.8 and 6.1.1.4'
O O 0.0492 0.0322 'International Tables Vol C Tables 4.2.6.8 and 6.1.1.4'
Eu Eu -8.9294 11.1857 'International Tables Vol C Tables 4.2.6.8 and 6.1.1.4'

loop_
_geom_angle_atom_site_label_1
_geom_angle_atom_site_label_2
_geom_angle_atom_site_label_3
_geom_angle
_geom_angle_site_symmetry_1
_geom_angle_site_symmetry_3
O4 Eu1 O8 146.11(12) 4_554 .
O4 Eu1 O1 74.27(12) 4_554 .
O8 Eu1 O1 74.16(11) . .
O4 Eu1 O2 139.60(12) 4_554 7
O8 Eu1 O2 73.82(11) . 7
O1 Eu1 O2 136.40(11) . 7
O4 Eu1 O6 77.24(14) 4_554 5_655
O8 Eu1 O6 83.30(13) . 5_655
O1 Eu1 O6 75.66(12) . 5_655
O2 Eu1 O6 128.22(11) 7 5_655
O4 Eu1 O7 75.42(13) 4_554 7
O8 Eu1 O7 121.59(11) . 7
O1 Eu1 O7 98.83(11) . 7
O2 Eu1 O7 74.22(11) 7 7
O6 Eu1 O7 152.57(12) 5_655 7
O4 Eu1 O5 105.05(13) 4_554 5_655
O8 Eu1 O5 83.87(12) . 5_655
O1 Eu1 O5 125.79(11) . 5_655
O2 Eu1 O5 78.78(11) 7 5_655
O6 Eu1 O5 52.64(11) 5_655 5_655
O7 Eu1 O5 134.30(11) 7 5_655
O4 Eu1 O9 75.11(11) 4_554 .
O8 Eu1 O9 137.46(11) . .
O1 Eu1 O9 148.33(11) . .
O2 Eu1 O9 68.36(11) 7 .
O6 Eu1 O9 105.18(13) 5_655 .
O7 Eu1 O9 65.49(12) 7 .
O5 Eu1 O9 70.53(12) 5_655 .
O4 Eu1 O8 106.37(12) 4_554 7
O8 Eu1 O8 73.63(12) . 7
O1 Eu1 O8 69.89(10) . 7
O2 Eu1 O8 73.22(10) 7 7
O6 Eu1 O8 142.51(12) 5_655 7
O7 Eu1 O8 50.83(10) 7 7
O5 Eu1 O8 147.92(11) 5_655 7
O9 Eu1 O8 111.84(11) . 7
O4 Eu1 C17 91.93(14) 4_554 5_655
O8 Eu1 C17 82.01(12) . 5_655
O1 Eu1 C17 100.58(13) . 5_655
O2 Eu1 C17 103.42(12) 7 5_655
O6 Eu1 C17 26.32(13) 5_655 5_655
O7 Eu1 C17 152.95(13) 7 5_655
O5 Eu1 C17 26.34(13) 5_655 5_655
O9 Eu1 C17 88.34(13) . 5_655
O8 Eu1 C17 155.42(12) 7 5_655
O4 Eu1 C21 91.08(13) 4_554 7
O8 Eu1 C21 97.90(12) . 7
O1 Eu1 C21 84.53(12) . 7
O2 Eu1 C21 71.48(11) 7 7
O6 Eu1 C21 159.06(12) 5_655 7
O7 Eu1 C21 25.05(13) 7 7
O5 Eu1 C21 148.28(12) 5_655 7
O9 Eu1 C21 88.13(13) . 7
O8 Eu1 C21 25.79(12) 7 7
C17 Eu1 C21 174.62(13) 5_655 7
O4 Eu1 Eu1 132.58(9) 4_554 7
O8 Eu1 Eu1 38.99(8) . 7
O1 Eu1 Eu1 67.22(8) . 7
O2 Eu1 Eu1 69.24(8) 7 7
O6 Eu1 Eu1 116.82(10) 5_655 7
O7 Eu1 Eu1 84.05(8) 7 7
O5 Eu1 Eu1 119.49(9) 5_655 7
O9 Eu1 Eu1 132.88(8) . 7
O8 Eu1 Eu1 34.64(7) 7 7
C17 Eu1 Eu1 120.93(10) 5_655 7
C21 Eu1 Eu1 59.41(9) 7 7
C21 O8 Eu1 153.9(3) . .
C21 O8 Eu1 90.3(3) . 7
Eu1 O8 Eu1 106.37(12) . 7
C1 O2 Eu1 135.2(3) . 7
C21 O7 Eu1 97.7(3) . 7
C1 O1 Eu1 141.0(3) . .
C17 O5 Eu1 92.3(3) . 5_655
C3 C4 C5 120.1(4) . .
C6 O4 Eu1 140.4(3) . 4_544
C17 O6 Eu1 94.3(3) . 5_655
C11 C10 C9 118.7(5) . .
O1 C1 O2 126.8(4) . .
O1 C1 C2 116.4(4) . .
O2 C1 C2 116.7(4) . .
C18 C16 C15 120.1(4) . .
C18 C16 C17 119.5(4) . .
C15 C16 C17 120.3(4) . .
C16 C15 C14 120.2(4) . .
C13 N1 C9 117.4(4) . .
N1 C13 C12 123.3(4) . .
N1 C13 C14 116.8(4) . .
C12 C13 C14 119.9(4) . .
O4 C6 O3 124.9(4) . .
O4 C6 C5 117.3(4) . .
O3 C6 C5 117.7(4) . .
C14 C20 C19 119.8(4) . .
C14 C20 C21 122.5(4) . .
C19 C20 C21 117.4(4) . .
C8 C2 C3 120.2(4) . .
C8 C2 C1 123.3(4) . .
C3 C2 C1 116.4(4) . .
C18 C19 C20 120.5(4) . .
O5 C17 O6 120.7(4) . .
O5 C17 C16 120.6(4) . .
O6 C17 C16 118.7(4) . .
O5 C17 Eu1 61.4(2) . 5_655
O6 C17 Eu1 59.4(3) . 5_655
C16 C17 Eu1 174.8(3) . 5_655
C2 C8 C7 118.7(4) . .
C2 C8 C9 122.1(4) . .
C7 C8 C9 119.2(4) . .
N1 C9 C10 122.8(4) . .
N1 C9 C8 116.4(4) . .
C10 C9 C8 120.7(4) . .
C5 C7 C8 121.1(5) . .
C16 C18 C19 119.9(4) . .
C4 C3 C2 120.4(4) . .
O7 C21 O8 121.1(4) . .
O7 C21 C20 118.8(4) . .
O8 C21 C20 120.0(4) . .
O7 C21 Eu1 57.3(2) . 7
O8 C21 Eu1 63.9(2) . 7
C20 C21 Eu1 176.0(3) . 7
C20 C14 C15 119.4(4) . .
C20 C14 C13 120.8(4) . .
C15 C14 C13 119.8(4) . .
C12 C11 C10 118.9(5) . .
C4 C5 C7 119.4(4) . .
C4 C5 C6 120.7(4) . .
C7 C5 C6 119.9(4) . .
C11 C12 C13 118.7(4) . .

loop_
_geom_bond_atom_site_label_1
_geom_bond_atom_site_label_2
_geom_bond_distance
_geom_bond_site_symmetry_2
Eu1 O4 2.338(3) 4_554
Eu1 O8 2.378(3) .
Eu1 O1 2.383(3) .
Eu1 O2 2.422(3) 7
Eu1 O6 2.445(4) 5_655
Eu1 O7 2.488(3) 7
Eu1 O5 2.489(3) 5_655
Eu1 O9 2.583(4) .
Eu1 O8 2.632(3) 7
Eu1 C17 2.833(5) 5_655
Eu1 C21 2.931(5) 7
Eu1 Eu1 4.0139(5) 7
O8 C21 1.275(6) .
O8 Eu1 2.632(3) 7
O2 C1 1.262(6) .
O2 Eu1 2.422(3) 7
O7 C21 1.252(6) .
O7 Eu1 2.488(3) 7
O1 C1 1.238(6) .
O5 C17 1.258(6) .
O5 Eu1 2.489(3) 5_655
C4 C3 1.383(7) .
C4 C5 1.393(7) .
O4 C6 1.256(6) .
O4 Eu1 2.338(3) 4_544
O6 C17 1.260(6) .
O6 Eu1 2.445(4) 5_655
C10 C11 1.385(7) .
C10 C9 1.399(7) .
O3 C6 1.259(6) .
C1 C2 1.511(6) .
C16 C18 1.385(7) .
C16 C15 1.398(7) .
C16 C17 1.495(7) .
C15 C14 1.407(7) .
N1 C13 1.339(6) .
N1 C9 1.349(6) .
C13 C12 1.396(7) .
C13 C14 1.499(7) .
C6 C5 1.509(6) .
C20 C14 1.391(7) .
C20 C19 1.405(7) .
C20 C21 1.481(6) .
C2 C8 1.395(7) .
C2 C3 1.402(7) .
C19 C18 1.390(7) .
C17 Eu1 2.833(5) 5_655
C8 C7 1.402(6) .
C8 C9 1.495(7) .
C7 C5 1.397(7) .
C21 Eu1 2.931(5) 7
C11 C12 1.383(7) .

loop_
_platon_squeeze_void_nr
_platon_squeeze_void_average_x
_platon_squeeze_void_average_y
_platon_squeeze_void_average_z
_platon_squeeze_void_volume
_platon_squeeze_void_count_electrons
_platon_squeeze_void_content
1 0.000 -0.032 0.250 443 158 ' '
2 0.000 -0.057 0.750 443 159 ' '
3 0.500 -0.034 0.250 443 158 ' '
4 0.500 0.008 0.750 443 159 ' '
